data_7225321
loop_
_publ_author_name
'Sidelnikov, A. A.'
'Chizhik, S. A.'
'Zakharov, B. A.'
'Chupakhin, A. P.'
'Boldyreva, E. V.'

_publ_section_title
;
 The effect of thermal expansion on photoisomerisation in the crystals of
 [Co(NH3)5NO2]Cl(NO3): different strain origins -- different outcomes
;
_journal_issue 38
_journal_name_full CrystEngComm
_journal_page_first 7276
_journal_paper_doi 10.1039/C6CE00840B
_journal_volume 18
_journal_year 2016
_chemical_formula_moiety 'Co H15 N6 O2, N O3, Cl'
_chemical_formula_sum 'Cl Co H15 N7 O5'
_chemical_formula_weight 287.57
_chemical_name_common nitro-pentaammine-Co(III)-chloride-nitrate
_chemical_name_systematic nitro-pentaammine-Co(III)-chloride-nitrate
_space_group_crystal_system orthorhombic
_space_group_IT_number 62
_space_group_name_Hall '-P 2ac 2n'
_space_group_name_H-M_alt 'P n m a'
_symmetry_space_group_name_Hall '-P 2ac 2n'
_symmetry_space_group_name_H-M 'P n m a'
_atom_sites_solution_hydrogens geom
_atom_sites_solution_primary direct
_atom_sites_solution_secondary difmap
_audit_creation_method SHELXL-2014/7
_audit_update_record
;
2016-03-25 deposited with the CCDC.
2016-05-20 downloaded from the CCDC.
;
_cell_angle_alpha 90
_cell_angle_beta 90
_cell_angle_gamma 90
_cell_formula_units_Z 4
_cell_length_a 14.881(2)
_cell_length_b 7.3506(12)
_cell_length_c 9.6096(14)
_cell_measurement_reflns_used 9175
_cell_measurement_temperature 383(2)
_cell_measurement_theta_max 29.51
_cell_measurement_theta_min 1.45
_cell_volume 1051.1(3)
_computing_cell_refinement 'X-AREA (Stoe & Cie, 2006)'
_computing_data_collection 'X-AREA (Stoe & Cie, 2006)'
_computing_data_reduction 'X-RED (Stoe & Cie, 2006)'
_computing_structure_refinement 'SHELXL-2014/7 (Sheldrick, 2014)'
_computing_structure_solution 'SHELXS-2014/7 (Sheldrick, 2014)'
_diffrn_ambient_temperature 383(2)
_diffrn_detector_area_resol_mean 6.67
_diffrn_measured_fraction_theta_full 0.998
_diffrn_measured_fraction_theta_max 0.998
_diffrn_measurement_device_type 'STOE IPDS 2'
_diffrn_measurement_method \w-scan
_diffrn_radiation_type MoK\a
_diffrn_radiation_wavelength 0.71073
_diffrn_reflns_av_R_equivalents 0.0405
_diffrn_reflns_av_unetI/netI 0.0217
_diffrn_reflns_Laue_measured_fraction_full 0.998
_diffrn_reflns_Laue_measured_fraction_max 0.998
_diffrn_reflns_limit_h_max 18
_diffrn_reflns_limit_h_min -18
_diffrn_reflns_limit_k_max 8
_diffrn_reflns_limit_k_min -9
_diffrn_reflns_limit_l_max 12
_diffrn_reflns_limit_l_min -12
_diffrn_reflns_number 7066
_diffrn_reflns_point_group_measured_fraction_full 0.998
_diffrn_reflns_point_group_measured_fraction_max 0.998
_diffrn_reflns_theta_full 25.242
_diffrn_reflns_theta_max 26.370
_diffrn_reflns_theta_min 2.523
_exptl_absorpt_coefficient_mu 1.902
_exptl_absorpt_correction_T_max 0.7860
_exptl_absorpt_correction_T_min 0.6649
_exptl_absorpt_correction_type numerical
_exptl_absorpt_process_details X-RED
_exptl_crystal_colour orange
_exptl_crystal_density_diffrn 1.817
_exptl_crystal_description prism
_exptl_crystal_F_000 592
_exptl_crystal_size_max 0.300
_exptl_crystal_size_mid 0.200
_exptl_crystal_size_min 0.150
_refine_diff_density_max 0.258
_refine_diff_density_min -0.404
_refine_diff_density_rms 0.073
_refine_ls_extinction_method none
_refine_ls_goodness_of_fit_ref 1.053
_refine_ls_hydrogen_treatment constr
_refine_ls_matrix_type full
_refine_ls_number_parameters 79
_refine_ls_number_reflns 1157
_refine_ls_number_restraints 0
_refine_ls_restrained_S_all 1.053
_refine_ls_R_factor_all 0.0370
_refine_ls_R_factor_gt 0.0288
_refine_ls_shift/su_max 0.000
_refine_ls_shift/su_mean 0.000
_refine_ls_structure_factor_coef Fsqd
_refine_ls_weighting_details 'w=1/[\s^2^(Fo^2^)+(0.0368P)^2^+0.4453P] where P=(Fo^2^+2Fc^2^)/3'
_refine_ls_weighting_scheme calc
_refine_ls_wR_factor_gt 0.0658
_refine_ls_wR_factor_ref 0.0689
_reflns_Friedel_coverage 0.000
_reflns_number_gt 948
_reflns_number_total 1157
_reflns_threshold_expression 'I > 2\s(I)'
_cod_data_source_file c6ce00840b6.cif
_cod_data_source_block 110C
_cod_depositor_comments 'Adding full bibliography for 7225302--7225322.cif.'
_cod_original_cell_volume 1051.2(3)
_cod_database_code 7225321
_shelx_shelxl_version_number 2014/7
_shelx_space_group_comment
;
The symmetry employed for this shelxl refinement is uniquely defined
by the following loop, which should always be used as a source of
symmetry information in preference to the above space-group names.
They are only intended as comments.
;
_shelx_estimated_absorpt_t_min 0.599
_shelx_estimated_absorpt_t_max 0.764

loop_
_space_group_symop_operation_xyz
'x, y, z'
'-x+1/2, -y, z+1/2'
'x+1/2, -y+1/2, -z+1/2'
'-x, y+1/2, -z'
'-x, -y, -z'
'x-1/2, y, -z-1/2'
'-x-1/2, y-1/2, z-1/2'
'x, -y-1/2, z'

loop_
_atom_site_label
_atom_site_type_symbol
_atom_site_fract_x
_atom_site_fract_y
_atom_site_fract_z
_atom_site_U_iso_or_equiv
_atom_site_adp_type
_atom_site_occupancy
_atom_site_site_symmetry_order
_atom_site_calc_flag
_atom_site_refinement_flags_posn
_atom_site_refinement_flags_adp
_atom_site_refinement_flags_occupancy
Cl1 Cl 0.34777(5) 0.2500 0.51857(9) 0.0388(2) Uani 1 2 d S T P
Co1 Co 0.13277(2) 0.2500 0.79555(4) 0.02477(15) Uani 1 2 d S T P
N1 N 0.12406(18) 0.2500 0.5898(3) 0.0361(6) Uani 1 2 d S T P
H1A H 0.1775 0.2763 0.5535 0.054 Uiso 0.5 1 calc R U P
H1B H 0.0841 0.3330 0.5629 0.054 Uiso 0.5 1 calc R U P
H1C H 0.1066 0.1406 0.5606 0.054 Uiso 0.5 1 calc R U P
N2 N 0.22482(12) 0.0590(3) 0.7816(2) 0.0362(4) Uani 1 1 d . . .
H2A H 0.2126 -0.0126 0.7093 0.054 Uiso 1 1 calc R U .
H2B H 0.2250 -0.0068 0.8593 0.054 Uiso 1 1 calc R U .
H2C H 0.2785 0.1101 0.7697 0.054 Uiso 1 1 calc R U .
N3 N 0.03977(12) 0.0634(3) 0.8128(2) 0.0384(5) Uani 1 1 d . . .
H3A H 0.0288 0.0151 0.7295 0.058 Uiso 1 1 calc R U .
H3B H -0.0103 0.1133 0.8460 0.058 Uiso 1 1 calc R U .
H3C H 0.0585 -0.0233 0.8706 0.058 Uiso 1 1 calc R U .
N4 N 0.14574(17) 0.2500 0.9946(3) 0.0333(6) Uani 1 2 d S T P
N5 N 0.41064(18) 0.2500 1.0024(3) 0.0389(7) Uani 1 2 d S T P
O1 O 0.22142(16) 0.2500 1.0466(3) 0.0548(7) Uani 1 2 d S T P
O2 O 0.07958(17) 0.2500 1.0703(3) 0.0529(7) Uani 1 2 d S T P
O3 O 0.40990(14) 0.1045(3) 0.9375(2) 0.0625(6) Uani 1 1 d . . .
O4 O 0.4109(2) 0.2500 1.1302(3) 0.0728(9) Uani 1 2 d S T P

loop_
_atom_site_aniso_label
_atom_site_aniso_U_11
_atom_site_aniso_U_22
_atom_site_aniso_U_33
_atom_site_aniso_U_23
_atom_site_aniso_U_13
_atom_site_aniso_U_12
Cl1 0.0351(4) 0.0419(5) 0.0395(5) 0.000 0.0043(3) 0.000
Co1 0.0214(2) 0.0282(2) 0.0247(2) 0.000 0.00098(15) 0.000
N1 0.0352(14) 0.0415(15) 0.0317(15) 0.000 -0.0011(12) 0.000
N2 0.0330(9) 0.0390(11) 0.0367(11) 0.0009(9) 0.0034(8) 0.0029(8)
N3 0.0324(9) 0.0426(12) 0.0402(11) 0.0002(9) 0.0019(8) -0.0067(9)
N4 0.0320(14) 0.0353(15) 0.0325(15) 0.000 0.0018(12) 0.000
N5 0.0291(14) 0.0435(17) 0.0440(19) 0.000 -0.0017(12) 0.000
O1 0.0362(13) 0.089(2) 0.0393(14) 0.000 -0.0086(11) 0.000
O2 0.0421(13) 0.081(2) 0.0355(14) 0.000 0.0122(12) 0.000
O3 0.0633(12) 0.0506(12) 0.0737(14) -0.0160(11) 0.0093(11) 0.0018(10)
O4 0.088(2) 0.086(2) 0.0445(18) 0.000 -0.0180(16) 0.000

loop_
_atom_type_symbol
_atom_type_description
_atom_type_scat_dispersion_real
_atom_type_scat_dispersion_imag
_atom_type_scat_source
Cl Cl 0.1484 0.1585 'International Tables Vol C Tables 4.2.6.8 and 6.1.1.4'
Co Co 0.3494 0.9721 'International Tables Vol C Tables 4.2.6.8 and 6.1.1.4'
H H 0.0000 0.0000 'International Tables Vol C Tables 4.2.6.8 and 6.1.1.4'
N N 0.0061 0.0033 'International Tables Vol C Tables 4.2.6.8 and 6.1.1.4'
O O 0.0106 0.0060 'International Tables Vol C Tables 4.2.6.8 and 6.1.1.4'

loop_
_geom_angle_atom_site_label_1
_geom_angle_atom_site_label_2
_geom_angle_atom_site_label_3
_geom_angle
_geom_angle_site_symmetry_1
_geom_angle_site_symmetry_3
N4 Co1 N3 89.25(8) . 8_565
N4 Co1 N3 89.25(8) . .
N3 Co1 N3 89.09(12) 8_565 .
N4 Co1 N2 89.89(8) . 8_565
N3 Co1 N2 89.89(9) 8_565 8_565
N3 Co1 N2 178.67(8) . 8_565
N4 Co1 N2 89.89(8) . .
N3 Co1 N2 178.67(8) 8_565 .
N3 Co1 N2 89.89(9) . .
N2 Co1 N2 91.12(12) 8_565 .
N4 Co1 N1 177.99(11) . .
N3 Co1 N1 92.19(8) 8_565 .
N3 Co1 N1 92.18(8) . .
N2 Co1 N1 88.70(8) 8_565 .
N2 Co1 N1 88.70(8) . .
Co1 N1 H1A 109.5 . .
Co1 N1 H1B 109.5 . .
H1A N1 H1B 109.5 . .
Co1 N1 H1C 109.5 . .
H1A N1 H1C 109.5 . .
H1B N1 H1C 109.5 . .
Co1 N2 H2A 109.5 . .
Co1 N2 H2B 109.5 . .
H2A N2 H2B 109.5 . .
Co1 N2 H2C 109.5 . .
H2A N2 H2C 109.5 . .
H2B N2 H2C 109.5 . .
Co1 N3 H3A 109.5 . .
Co1 N3 H3B 109.5 . .
H3A N3 H3B 109.5 . .
Co1 N3 H3C 109.5 . .
H3A N3 H3C 109.5 . .
H3B N3 H3C 109.5 . .
O2 N4 O1 119.6(3) . .
O2 N4 Co1 120.7(2) . .
O1 N4 Co1 119.7(2) . .
O4 N5 O3 120.28(16) . 8_565
O4 N5 O3 120.28(16) . .
O3 N5 O3 119.4(3) 8_565 .

loop_
_geom_bond_atom_site_label_1
_geom_bond_atom_site_label_2
_geom_bond_distance
_geom_bond_site_symmetry_2
Co1 N4 1.922(3) .
Co1 N3 1.9556(19) 8_565
Co1 N3 1.9557(19) .
Co1 N2 1.9660(19) 8_565
Co1 N2 1.9660(19) .
Co1 N1 1.981(3) .
N1 H1A 0.8900 .
N1 H1B 0.8900 .
N1 H1C 0.8900 .
N2 H2A 0.8900 .
N2 H2B 0.8900 .
N2 H2C 0.8900 .
N3 H3A 0.8900 .
N3 H3B 0.8900 .
N3 H3C 0.8900 .
N4 O2 1.224(4) .
N4 O1 1.232(4) .
N5 O4 1.228(4) .
N5 O3 1.238(2) 8_565
N5 O3 1.238(2) .

loop_
_geom_hbond_atom_site_label_D
_geom_hbond_atom_site_label_H
_geom_hbond_atom_site_label_A
_geom_hbond_distance_DH
_geom_hbond_distance_HA
_geom_hbond_distance_DA
_geom_hbond_angle_DHA
_geom_hbond_site_symmetry_A
N1 H1C O3 0.89 2.94 3.372(3) 111.7 6_557
N1 H1C O3 0.89 2.17 3.031(3) 162.7 2_554
N1 H1B O3 0.89 2.33 3.031(3) 135.3 7_665
N1 H1A Cl1 0.89 2.56 3.399(3) 156.7 .
N2 H2C Cl1 0.89 2.82 3.421(2) 126.3 .
N2 H2B Cl1 0.89 2.59 3.393(2) 150.4 2
N2 H2A O1 0.89 2.54 3.301(3) 143.8 2_554
N2 H2C O3 0.89 2.53 3.153(3) 127.2 .
N3 H3C Cl1 0.89 2.60 3.467(2) 165.7 2
N3 H3B Cl1 0.89 2.68 3.560(2) 171.9 3_456
N3 H3A O3 0.89 2.48 3.100(3) 127.4 6_557
N3 H3C O2 0.89 2.71 3.118(3) 109.5 4_547
N3 H3A O4 0.89 2.35 2.987(3) 128.8 2_554
